data_7029565
loop_
_publ_author_name
'Shpakovsky, D. B.'
'Banti, C. N.'
'Mukhatova, E. M.'
'Gracheva, Yu A.'
'Osipova, V. P.'
'Berberova, N. T.'
'Albov, D. V.'
'Antonenko, T. A.'
'Aslanov, L. A.'
'Milaeva, E. R.'
'Hadjikakou, S. K.'

_publ_section_title
;
 Synthesis, antiradical activity and in vitro cytotoxicity of novel
 organotin complexes based on 2,6-di-tert-butyl-4-mercaptophenol.
;
_journal_issue 18
_journal_name_full 'Dalton transactions (Cambridge, England : 2003)'
_journal_page_first 6880
_journal_page_last 6890
_journal_paper_doi 10.1039/c3dt53469c
_journal_volume 43
_journal_year 2014
_chemical_formula_sum 'C30 H48 O2 S2 Sn'
_chemical_formula_weight 623.49
_chemical_name_systematic ?
_space_group_crystal_system orthorhombic
_space_group_IT_number 33
_space_group_name_Hall 'P -2bc 2a'
_space_group_name_H-M_alt 'P 21 n b'
_symmetry_space_group_name_Hall 'P -2bc 2a'
_symmetry_space_group_name_H-M 'P 21 n b'
_atom_sites_solution_hydrogens geom
_audit_creation_method SHELXL-2013
_cell_angle_alpha 90
_cell_angle_beta 90
_cell_angle_gamma 90
_cell_formula_units_Z 4
_cell_length_a 9.1556(2)
_cell_length_b 11.4783(3)
_cell_length_c 30.9541(10)
_cell_measurement_reflns_used 10071
_cell_measurement_temperature 293(2)
_cell_measurement_theta_max 26
_cell_measurement_theta_min 3
_cell_volume 3252.99(15)
_computing_cell_refinement '<i>X--AREA</i>  (STOE & CIE, 2012)'
_computing_data_collection '<i>X--AREA</i>  (STOE & CIE, 2012)'
_computing_data_reduction '<i>X--AREA</i>  (STOE & CIE, 2012)'
_computing_molecular_graphics 'MERCURY (Macrae et al., 2006)'
_computing_publication_material 'WinGX (Farrugia, 1999)'
_computing_structure_refinement 'SHELXL-2013 (Sheldrick, 2013)'
_computing_structure_solution 'SHELXL-2013 (Sheldrick, 2013)'
_diffrn_ambient_temperature 293(2)
_diffrn_detector Pilatus100K
_diffrn_detector_type STOE
_diffrn_measured_fraction_theta_full 0.986
_diffrn_measured_fraction_theta_max 0.986
_diffrn_measurement_details '1432 frames, detector distance = 80 mm'
_diffrn_measurement_device_type 'Stoe STADI VARI'
_diffrn_measurement_method 'rotation method'
_diffrn_radiation_type MoK\a
_diffrn_radiation_wavelength 0.71073
_diffrn_reflns_av_R_equivalents 0.0714
_diffrn_reflns_av_unetI/netI 0.1287
_diffrn_reflns_Laue_measured_fraction_full 0.986
_diffrn_reflns_Laue_measured_fraction_max 0.986
_diffrn_reflns_limit_h_max 5
_diffrn_reflns_limit_h_min -12
_diffrn_reflns_limit_k_max 15
_diffrn_reflns_limit_k_min -14
_diffrn_reflns_limit_l_max 40
_diffrn_reflns_limit_l_min -37
_diffrn_reflns_number 12749
_diffrn_reflns_point_group_measured_fraction_full 0.686
_diffrn_reflns_point_group_measured_fraction_max 0.669
_diffrn_reflns_theta_full 25.242
_diffrn_reflns_theta_max 28.000
_diffrn_reflns_theta_min 2.921
_exptl_absorpt_coefficient_mu 0.936
_exptl_absorpt_correction_T_max 0.942
_exptl_absorpt_correction_T_min 0.890
_exptl_absorpt_correction_type multi-scan
_exptl_absorpt_process_details
;
[c.f. r.h. blessing, acta cryst. (1995), a51, 33-38]
;
_exptl_crystal_colour colourless
_exptl_crystal_density_diffrn 1.273
_exptl_crystal_description prism
_exptl_crystal_F_000 1304
_exptl_crystal_size_max 0.11
_exptl_crystal_size_mid 0.11
_exptl_crystal_size_min 0.08
_refine_diff_density_max 0.357
_refine_diff_density_min -0.600
_refine_diff_density_rms 0.063
_refine_ls_abs_structure_details
;
 Classical Flack method preferred over Parsons because s.u. lower.
;
_refine_ls_abs_structure_Flack 0.01(4)
_refine_ls_extinction_coef 0.0092(4)
_refine_ls_extinction_expression Fc^*^=kFc[1+0.001xFc^2^\l^3^/sin(2\q)]^-1/4^
_refine_ls_extinction_method SHELXL
_refine_ls_goodness_of_fit_ref 0.556
_refine_ls_hydrogen_treatment constr
_refine_ls_matrix_type full
_refine_ls_number_parameters 331
_refine_ls_number_reflns 5259
_refine_ls_number_restraints 1
_refine_ls_restrained_S_all 0.556
_refine_ls_R_factor_all 0.0812
_refine_ls_R_factor_gt 0.0342
_refine_ls_shift/su_max 0.001
_refine_ls_shift/su_mean 0.000
_refine_ls_structure_factor_coef Fsqd
_refine_ls_weighting_details 'w=1/[\s^2^(Fo^2^)+(0.0439P)^2^] where P=(Fo^2^+2Fc^2^)/3'
_refine_ls_weighting_scheme calc
_refine_ls_wR_factor_gt 0.0682
_refine_ls_wR_factor_ref 0.0830
_reflns_Friedel_coverage 0.277
_reflns_Friedel_fraction_full 0.342
_reflns_Friedel_fraction_max 0.309
_reflns_number_gt 2684
_reflns_number_total 5259
_reflns_threshold_expression 'I > 2\s(I)'
_cod_data_source_file c3dt53469c2.cif
_cod_data_source_block shelxl
_cod_depositor_comments
;
 Correcting a typo in the data item name by changing it  from
 '_space_group_name_hm' to '_space_group_name_H-M_alt'.

 Antanas Vaitkus,
 2017-03-02
;
_cod_database_code 7029565
_shelx_space_group_comment
;
The symmetry employed for this shelxl refinement is uniquely defined
by the following loop, which should always be used as a source of
symmetry information in preference to the above space-group names.
They are only intended as comments.
;
_shelx_estimated_absorpt_t_min 0.904
_shelx_estimated_absorpt_t_max 0.929

loop_
_space_group_symop_operation_xyz
'x, y, z'
'x, y+1/2, -z+1/2'
'x+1/2, -y, -z'
'x+1/2, -y+1/2, z+1/2'

loop_
_atom_site_label
_atom_site_type_symbol
_atom_site_fract_x
_atom_site_fract_y
_atom_site_fract_z
_atom_site_U_iso_or_equiv
_atom_site_adp_type
_atom_site_occupancy
_atom_site_site_symmetry_order
_atom_site_calc_flag
_atom_site_refinement_flags_posn
_atom_site_refinement_flags_adp
Sn1 Sn 0.86316(7) 0.89640(4) 0.77230(2) 0.05030(15) Uani 1 1 d . .
C29 C 1.0328(10) 0.8893(9) 0.7250(3) 0.077(2) Uani 1 1 d . .
H29A H 1.1255 0.8807 0.7391 0.115 Uiso 1 1 calc R U
H29B H 1.0325 0.9599 0.7083 0.115 Uiso 1 1 calc R U
H29C H 1.0166 0.8240 0.7062 0.115 Uiso 1 1 calc R U
C30 C 0.8783(14) 1.0259(7) 0.8209(3) 0.079(2) Uani 1 1 d . .
H30A H 0.9314 1.0917 0.8099 0.118 Uiso 1 1 calc R U
H30B H 0.9284 0.9947 0.8455 0.118 Uiso 1 1 calc R U
H30C H 0.7819 1.0500 0.8292 0.118 Uiso 1 1 calc R U
S1 S 0.8775(3) 0.70341(16) 0.80283(5) 0.0605(5) Uani 1 1 d . .
C1 C 0.7525(8) 0.7115(6) 0.8477(2) 0.0458(17) Uani 1 1 d . .
C2 C 0.8023(8) 0.7532(6) 0.8869(2) 0.0464(17) Uani 1 1 d . .
H2 H 0.8967 0.7828 0.8888 0.056 Uiso 1 1 calc R U
C3 C 0.7147(8) 0.7520(6) 0.9237(2) 0.0470(17) Uani 1 1 d . .
C4 C 0.5752(8) 0.7034(6) 0.9191(2) 0.0500(18) Uani 1 1 d . .
C5 C 0.5175(9) 0.6634(7) 0.8794(2) 0.0474(19) Uani 1 1 d . .
C6 C 0.6140(8) 0.6694(6) 0.8440(2) 0.0461(16) Uani 1 1 d . .
H6 H 0.5819 0.6436 0.8172 0.055 Uiso 1 1 calc R U
C7 C 0.7715(11) 0.7977(8) 0.9674(3) 0.055(2) Uani 1 1 d . .
C8 C 0.7821(10) 0.6991(7) 0.9999(2) 0.068(2) Uani 1 1 d . .
H8A H 0.8470 0.6402 0.9890 0.102 Uiso 1 1 calc R U
H8B H 0.6871 0.6660 1.0044 0.102 Uiso 1 1 calc R U
H8C H 0.8191 0.7286 1.0267 0.102 Uiso 1 1 calc R U
C9 C 0.9253(12) 0.8496(9) 0.9624(3) 0.080(3) Uani 1 1 d . .
H9A H 0.9241 0.9088 0.9405 0.121 Uiso 1 1 calc R U
H9B H 0.9925 0.7893 0.9544 0.121 Uiso 1 1 calc R U
H9C H 0.9554 0.8833 0.9894 0.121 Uiso 1 1 calc R U
C10 C 0.6744(11) 0.8973(8) 0.9842(2) 0.075(2) Uani 1 1 d . .
H10A H 0.5743 0.8723 0.9845 0.112 Uiso 1 1 calc R U
H10B H 0.6842 0.9638 0.9656 0.112 Uiso 1 1 calc R U
H10C H 0.7039 0.9179 1.0129 0.112 Uiso 1 1 calc R U
C11 C 0.3648(16) 0.6126(7) 0.87477(19) 0.0605(15) Uani 1 1 d . .
C12 C 0.2439(12) 0.6949(8) 0.8925(4) 0.081(3) Uani 1 1 d . .
H12A H 0.1498 0.6604 0.8877 0.122 Uiso 1 1 calc R U
H12B H 0.2489 0.7685 0.8778 0.122 Uiso 1 1 calc R U
H12C H 0.2583 0.7068 0.9229 0.122 Uiso 1 1 calc R U
C13 C 0.3556(17) 0.4950(7) 0.8982(3) 0.099(3) Uani 1 1 d . .
H13A H 0.4242 0.4416 0.8857 0.149 Uiso 1 1 calc R U
H13B H 0.2586 0.4641 0.8955 0.149 Uiso 1 1 calc R U
H13C H 0.3782 0.5057 0.9283 0.149 Uiso 1 1 calc R U
C14 C 0.3258(9) 0.5909(11) 0.8270(3) 0.106(4) Uani 1 1 d . .
H14A H 0.3852 0.5289 0.8158 0.159 Uiso 1 1 calc R U
H14B H 0.3433 0.6606 0.8106 0.159 Uiso 1 1 calc R U
H14C H 0.2246 0.5698 0.8247 0.159 Uiso 1 1 calc R U
O1 O 0.4876(7) 0.6958(6) 0.95531(16) 0.0769(18) Uani 1 1 d . .
H1 H 0.5314 0.7225 0.9762 0.115 Uiso 1 1 calc R U
S2 S 0.6228(2) 0.9252(2) 0.74291(6) 0.0607(6) Uani 1 1 d . .
C15 C 0.6199(8) 0.8383(7) 0.69516(19) 0.0475(17) Uani 1 1 d . .
C16 C 0.7086(8) 0.8663(6) 0.6601(2) 0.0479(18) Uani 1 1 d . .
H16 H 0.7748 0.9274 0.6624 0.058 Uiso 1 1 calc R U
C17 C 0.6991(8) 0.8029(6) 0.6215(2) 0.0447(17) Uani 1 1 d . .
C18 C 0.5952(9) 0.7139(6) 0.6197(2) 0.0502(18) Uani 1 1 d . .
C19 C 0.5020(8) 0.6850(6) 0.6543(2) 0.0489(18) Uani 1 1 d . .
C20 C 0.5215(8) 0.7489(7) 0.6924(2) 0.0535(19) Uani 1 1 d . .
H20 H 0.4660 0.7300 0.7166 0.064 Uiso 1 1 calc R U
C21 C 0.8003(8) 0.8314(8) 0.5830(2) 0.053(2) Uani 1 1 d . .
C22 C 0.9058(10) 0.9321(9) 0.5934(3) 0.082(3) Uani 1 1 d . .
H22A H 0.8507 1.0001 0.6013 0.124 Uiso 1 1 calc R U
H22B H 0.9644 0.9490 0.5685 0.124 Uiso 1 1 calc R U
H22C H 0.9680 0.9100 0.6170 0.124 Uiso 1 1 calc R U
C23 C 0.8923(12) 0.7245(8) 0.5717(3) 0.083(3) Uani 1 1 d . .
H23A H 0.9482 0.7014 0.5965 0.124 Uiso 1 1 calc R U
H23B H 0.9572 0.7433 0.5484 0.124 Uiso 1 1 calc R U
H23C H 0.8292 0.6618 0.5632 0.124 Uiso 1 1 calc R U
C24 C 0.7108(11) 0.8713(8) 0.5438(2) 0.078(3) Uani 1 1 d . .
H24A H 0.6484 0.8089 0.5345 0.117 Uiso 1 1 calc R U
H24B H 0.7757 0.8924 0.5207 0.117 Uiso 1 1 calc R U
H24C H 0.6524 0.9374 0.5517 0.117 Uiso 1 1 calc R U
C25 C 0.3887(9) 0.5886(7) 0.6515(2) 0.054(2) Uani 1 1 d . .
C26 C 0.4595(11) 0.4705(7) 0.6414(3) 0.083(3) Uani 1 1 d . .
H26A H 0.5039 0.4734 0.6133 0.124 Uiso 1 1 calc R U
H26B H 0.3861 0.4107 0.6418 0.124 Uiso 1 1 calc R U
H26C H 0.5326 0.4535 0.6627 0.124 Uiso 1 1 calc R U
C27 C 0.2731(10) 0.6197(10) 0.6170(3) 0.094(3) Uani 1 1 d . .
H27A H 0.2235 0.6899 0.6252 0.141 Uiso 1 1 calc R U
H27B H 0.2037 0.5573 0.6146 0.141 Uiso 1 1 calc R U
H27C H 0.3203 0.6311 0.5896 0.141 Uiso 1 1 calc R U
C28 C 0.3028(9) 0.5715(8) 0.6940(3) 0.074(3) Uani 1 1 d . .
H28A H 0.3698 0.5553 0.7171 0.111 Uiso 1 1 calc R U
H28B H 0.2364 0.5074 0.6908 0.111 Uiso 1 1 calc R U
H28C H 0.2489 0.6411 0.7004 0.111 Uiso 1 1 calc R U
O2 O 0.5765(7) 0.6535(5) 0.58151(15) 0.0699(16) Uani 1 1 d . .
H2A H 0.6563 0.6328 0.5723 0.105 Uiso 1 1 calc R U

loop_
_atom_site_aniso_label
_atom_site_aniso_U_11
_atom_site_aniso_U_22
_atom_site_aniso_U_33
_atom_site_aniso_U_23
_atom_site_aniso_U_13
_atom_site_aniso_U_12
Sn1 0.0462(2) 0.0595(3) 0.0452(2) -0.0069(2) 0.0085(4) -0.0088(4)
C29 0.056(5) 0.093(7) 0.082(6) 0.014(6) 0.017(5) -0.010(5)
C30 0.060(6) 0.081(5) 0.095(5) -0.028(4) 0.004(7) -0.010(6)
S1 0.0624(14) 0.0666(11) 0.0524(8) 0.0023(7) 0.0184(13) 0.0104(14)
C1 0.041(4) 0.052(4) 0.044(4) 0.004(3) 0.002(3) 0.003(3)
C2 0.040(4) 0.052(4) 0.047(4) 0.002(3) -0.003(3) 0.000(3)
C3 0.045(4) 0.053(4) 0.044(4) 0.004(3) 0.001(3) 0.000(4)
C4 0.048(5) 0.061(5) 0.041(4) -0.002(3) 0.012(3) -0.006(4)
C5 0.038(5) 0.056(5) 0.048(4) -0.003(4) -0.003(3) 0.001(4)
C6 0.047(4) 0.052(4) 0.039(3) -0.002(3) -0.006(3) 0.004(4)
C7 0.062(6) 0.058(6) 0.045(4) -0.002(4) -0.006(4) -0.007(4)
C8 0.093(7) 0.067(6) 0.045(4) 0.001(4) -0.011(4) 0.006(5)
C9 0.085(8) 0.092(8) 0.064(5) -0.014(5) -0.018(5) -0.011(6)
C10 0.100(7) 0.070(6) 0.055(4) -0.009(4) 0.002(4) 0.012(6)
C11 0.037(3) 0.073(4) 0.072(4) -0.012(4) -0.004(7) 0.001(6)
C12 0.049(6) 0.085(8) 0.109(9) -0.019(6) 0.001(6) 0.004(6)
C13 0.059(5) 0.073(5) 0.165(8) 0.011(6) 0.004(10) -0.014(8)
C14 0.036(6) 0.179(10) 0.103(6) -0.050(7) -0.003(4) -0.012(6)
O1 0.070(4) 0.115(5) 0.045(3) -0.004(3) 0.019(3) -0.015(3)
S2 0.0560(13) 0.0815(16) 0.0446(9) -0.0123(9) 0.0023(9) 0.0128(11)
C15 0.039(4) 0.066(5) 0.038(3) -0.002(3) -0.002(3) 0.009(4)
C16 0.050(4) 0.049(5) 0.046(4) -0.003(3) 0.005(3) 0.003(3)
C17 0.043(4) 0.053(4) 0.038(3) 0.000(3) 0.006(3) 0.004(3)
C18 0.051(5) 0.058(5) 0.042(4) -0.003(3) 0.005(3) 0.010(4)
C19 0.044(4) 0.054(5) 0.049(4) 0.007(3) -0.001(3) 0.004(4)
C20 0.043(4) 0.066(5) 0.051(4) 0.009(4) 0.005(3) 0.008(4)
C21 0.049(5) 0.063(5) 0.048(4) 0.006(4) 0.013(3) 0.000(4)
C22 0.084(9) 0.100(7) 0.063(5) -0.003(4) 0.027(5) -0.025(5)
C23 0.080(9) 0.090(6) 0.078(5) 0.006(5) 0.035(6) 0.021(6)
C24 0.080(7) 0.104(8) 0.051(4) 0.015(5) 0.008(4) 0.002(6)
C25 0.037(6) 0.072(5) 0.055(3) 0.017(3) -0.003(3) -0.003(4)
C26 0.100(8) 0.054(6) 0.095(6) -0.003(5) 0.000(5) -0.006(5)
C27 0.059(6) 0.126(9) 0.098(7) 0.039(7) -0.028(5) -0.018(6)
C28 0.055(5) 0.088(7) 0.078(5) 0.021(5) 0.001(4) -0.011(4)
O2 0.077(4) 0.084(4) 0.049(3) -0.018(3) 0.006(3) -0.012(3)

loop_
_atom_type_symbol
_atom_type_description
_atom_type_scat_dispersion_real
_atom_type_scat_dispersion_imag
_atom_type_scat_source
C C 0.0033 0.0016 'International Tables Vol C Tables 4.2.6.8 and 6.1.1.4'
H H 0.0000 0.0000 'International Tables Vol C Tables 4.2.6.8 and 6.1.1.4'
O O 0.0106 0.0060 'International Tables Vol C Tables 4.2.6.8 and 6.1.1.4'
S S 0.1246 0.1234 'International Tables Vol C Tables 4.2.6.8 and 6.1.1.4'
Sn Sn -0.6537 1.4246 'International Tables Vol C Tables 4.2.6.8 and 6.1.1.4'

loop_
_geom_angle_atom_site_label_1
_geom_angle_atom_site_label_2
_geom_angle_atom_site_label_3
_geom_angle
C30 Sn1 C29 117.8(4)
C30 Sn1 S2 103.4(4)
C29 Sn1 S2 114.3(3)
C30 Sn1 S1 111.3(2)
C29 Sn1 S1 101.2(3)
S2 Sn1 S1 108.93(10)
Sn1 C29 H29A 109.5
Sn1 C29 H29B 109.5
H29A C29 H29B 109.5
Sn1 C29 H29C 109.5
H29A C29 H29C 109.5
H29B C29 H29C 109.5
Sn1 C30 H30A 109.5
Sn1 C30 H30B 109.5
H30A C30 H30B 109.5
Sn1 C30 H30C 109.5
H30A C30 H30C 109.5
H30B C30 H30C 109.5
C1 S1 Sn1 102.7(2)
C6 C1 C2 120.1(7)
C6 C1 S1 120.6(5)
C2 C1 S1 119.0(5)
C1 C2 C3 121.6(7)
C1 C2 H2 119.2
C3 C2 H2 119.2
C2 C3 C4 116.6(6)
C2 C3 C7 121.2(7)
C4 C3 C7 122.2(7)
O1 C4 C3 118.1(6)
O1 C4 C5 117.9(7)
C3 C4 C5 123.9(6)
C6 C5 C4 115.1(7)
C6 C5 C11 121.5(7)
C4 C5 C11 123.3(7)
C1 C6 C5 122.5(6)
C1 C6 H6 118.7
C5 C6 H6 118.7
C8 C7 C9 107.2(8)
C8 C7 C10 111.5(7)
C9 C7 C10 106.0(7)
C8 C7 C3 110.4(7)
C9 C7 C3 110.8(8)
C10 C7 C3 110.8(7)
C7 C8 H8A 109.5
C7 C8 H8B 109.5
H8A C8 H8B 109.5
C7 C8 H8C 109.5
H8A C8 H8C 109.5
H8B C8 H8C 109.5
C7 C9 H9A 109.5
C7 C9 H9B 109.5
H9A C9 H9B 109.5
C7 C9 H9C 109.5
H9A C9 H9C 109.5
H9B C9 H9C 109.5
C7 C10 H10A 109.5
C7 C10 H10B 109.5
H10A C10 H10B 109.5
C7 C10 H10C 109.5
H10A C10 H10C 109.5
H10B C10 H10C 109.5
C5 C11 C13 110.1(10)
C5 C11 C14 111.4(8)
C13 C11 C14 107.4(8)
C5 C11 C12 112.9(7)
C13 C11 C12 109.2(10)
C14 C11 C12 105.7(9)
C11 C12 H12A 109.5
C11 C12 H12B 109.5
H12A C12 H12B 109.5
C11 C12 H12C 109.5
H12A C12 H12C 109.5
H12B C12 H12C 109.5
C11 C13 H13A 109.5
C11 C13 H13B 109.5
H13A C13 H13B 109.5
C11 C13 H13C 109.5
H13A C13 H13C 109.5
H13B C13 H13C 109.5
C11 C14 H14A 109.5
C11 C14 H14B 109.5
H14A C14 H14B 109.5
C11 C14 H14C 109.5
H14A C14 H14C 109.5
H14B C14 H14C 109.5
C4 O1 H1 109.5
C15 S2 Sn1 104.5(2)
C20 C15 C16 120.6(6)
C20 C15 S2 118.7(5)
C16 C15 S2 120.5(6)
C15 C16 C17 120.6(7)
C15 C16 H16 119.7
C17 C16 H16 119.7
C18 C17 C16 117.1(6)
C18 C17 C21 122.2(6)
C16 C17 C21 120.8(7)
O2 C18 C17 119.0(6)
O2 C18 C19 117.2(7)
C17 C18 C19 123.7(6)
C20 C19 C18 116.1(7)
C20 C19 C25 121.1(6)
C18 C19 C25 122.8(6)
C15 C20 C19 121.9(7)
C15 C20 H20 119.0
C19 C20 H20 119.0
C23 C21 C24 110.7(7)
C23 C21 C22 107.7(7)
C24 C21 C22 106.1(7)
C23 C21 C17 109.7(6)
C24 C21 C17 110.7(6)
C22 C21 C17 111.9(6)
C21 C22 H22A 109.5
C21 C22 H22B 109.5
H22A C22 H22B 109.5
C21 C22 H22C 109.5
H22A C22 H22C 109.5
H22B C22 H22C 109.5
C21 C23 H23A 109.5
C21 C23 H23B 109.5
H23A C23 H23B 109.5
C21 C23 H23C 109.5
H23A C23 H23C 109.5
H23B C23 H23C 109.5
C21 C24 H24A 109.5
C21 C24 H24B 109.5
H24A C24 H24B 109.5
C21 C24 H24C 109.5
H24A C24 H24C 109.5
H24B C24 H24C 109.5
C19 C25 C26 111.5(7)
C19 C25 C28 113.1(6)
C26 C25 C28 106.0(6)
C19 C25 C27 109.8(6)
C26 C25 C27 110.6(7)
C28 C25 C27 105.6(7)
C25 C26 H26A 109.5
C25 C26 H26B 109.5
H26A C26 H26B 109.5
C25 C26 H26C 109.5
H26A C26 H26C 109.5
H26B C26 H26C 109.5
C25 C27 H27A 109.5
C25 C27 H27B 109.5
H27A C27 H27B 109.5
C25 C27 H27C 109.5
H27A C27 H27C 109.5
H27B C27 H27C 109.5
C25 C28 H28A 109.5
C25 C28 H28B 109.5
H28A C28 H28B 109.5
C25 C28 H28C 109.5
H28A C28 H28C 109.5
H28B C28 H28C 109.5
C18 O2 H2A 109.5

loop_
_geom_bond_atom_site_label_1
_geom_bond_atom_site_label_2
_geom_bond_distance
Sn1 C30 2.119(7)
Sn1 C29 2.137(8)
Sn1 S2 2.404(2)
Sn1 S1 2.4119(18)
C29 H29A 0.9600
C29 H29B 0.9600
C29 H29C 0.9600
C30 H30A 0.9600
C30 H30B 0.9600
C30 H30C 0.9600
S1 C1 1.801(7)
C1 C6 1.362(10)
C1 C2 1.384(9)
C2 C3 1.392(9)
C2 H2 0.9300
C3 C4 1.401(10)
C3 C7 1.541(10)
C4 O1 1.381(8)
C4 C5 1.415(10)
C5 C6 1.407(10)
C5 C11 1.521(15)
C6 H6 0.9300
C7 C8 1.518(10)
C7 C9 1.536(12)
C7 C10 1.539(12)
C8 H8A 0.9600
C8 H8B 0.9600
C8 H8C 0.9600
C9 H9A 0.9600
C9 H9B 0.9600
C9 H9C 0.9600
C10 H10A 0.9600
C10 H10B 0.9600
C10 H10C 0.9600
C11 C13 1.535(10)
C11 C14 1.542(11)
C11 C12 1.556(15)
C12 H12A 0.9600
C12 H12B 0.9600
C12 H12C 0.9600
C13 H13A 0.9600
C13 H13B 0.9600
C13 H13C 0.9600
C14 H14A 0.9600
C14 H14B 0.9600
C14 H14C 0.9600
O1 H1 0.8200
S2 C15 1.783(7)
C15 C20 1.368(10)
C15 C16 1.393(9)
C16 C17 1.402(9)
C16 H16 0.9300
C17 C18 1.397(10)
C17 C21 1.545(9)
C18 O2 1.382(8)
C18 C19 1.409(10)
C19 C20 1.400(10)
C19 C25 1.520(10)
C20 H20 0.9300
C21 C23 1.529(11)
C21 C24 1.533(10)
C21 C22 1.541(11)
C22 H22A 0.9600
C22 H22B 0.9600
C22 H22C 0.9600
C23 H23A 0.9600
C23 H23B 0.9600
C23 H23C 0.9600
C24 H24A 0.9600
C24 H24B 0.9600
C24 H24C 0.9600
C25 C26 1.535(11)
C25 C28 1.543(10)
C25 C27 1.546(11)
C26 H26A 0.9600
C26 H26B 0.9600
C26 H26C 0.9600
C27 H27A 0.9600
C27 H27B 0.9600
C27 H27C 0.9600
C28 H28A 0.9600
C28 H28B 0.9600
C28 H28C 0.9600
O2 H2A 0.8200
